data_2107183
loop_
_publ_author_name
'Stephan, G.W.'
'MacGillavry, C.H.'
'Koch, B.'

_publ_section_title
;
 The molecular and crystal structure of K H C O3 Mg C O3 (H2 O)4
;
_journal_name_full 'Acta Crystallographica B (24,1968-38,1982)'
_journal_page_first 1029
_journal_page_last 1031
_journal_volume 28
_journal_year 1972
_chemical_formula_sum 'C2 H9 K Mg O10'
_chemical_name_systematic 'K Mg (H C O3) (C O3) (H2 O)4'
_space_group_IT_number 2
_symmetry_space_group_name_Hall '-P 1'
_symmetry_space_group_name_H-M 'P -1'
_cell_angle_alpha 108.2
_cell_angle_beta 108.9
_cell_angle_gamma 59.6
_cell_formula_units_Z 1
_cell_length_a 6.713
_cell_length_b 7.337
_cell_length_c 5.364
_cell_volume 211.990
_citation_journal_id_ASTM ACBCAR
_cod_data_source_file Stephan_ACBCAR_1972_1959.cif
_cod_data_source_block C2H9K1Mg1O10
_cod_original_cell_volume 211.9897
_cod_original_formula_sum 'C2 H9 K1 Mg1 O10'
_cod_database_code 2107183

loop_
_symmetry_equiv_pos_as_xyz
x,y,z
-x,-y,-z

loop_
_atom_site_label
_atom_site_type_symbol
_atom_site_fract_x
_atom_site_fract_y
_atom_site_fract_z
_atom_site_occupancy
_atom_site_U_iso_or_equiv
O3 O-2 0.76227 0.50856 0.13697 1 0.0
O1 O-2 0.01761 0.76172 0.4599 1 0.0
Mg1 Mg+2 0 0.5 0.5 1 0.0
O5 O-2 0.40394 0.75569 0.39312 1 0.0
C1 C+4 0.49214 0.20197 0.37347 1 0.0
O4 O-2 0.61993 0.05489 0.20132 1 0.0
K1 K+1 0 0 0 1 0.0
O2 O-2 0.26947 0.29602 0.29594 1 0.0
